data_4104205
loop_
_publ_author_name
'S\'ebastien Ulrich'
'Jean-Marie Lehn'

_publ_section_title
;
 Adaptation to Shape Switching by Component Selection in a Constitutional
 Dynamic System
;
_journal_name_full 'Journal of the American Chemical Society'
_journal_page_first 5546
_journal_page_last 5559
_journal_paper_doi 10.1021/ja809828g
_journal_volume 131
_journal_year 2009
_chemical_formula_moiety 'C16 H12 F6 Hg N4 O8 S2'
_chemical_formula_sum 'C16 H12 F6 Hg N4 O8 S2'
_chemical_formula_weight 767.01
_chemical_name_systematic
;
 ?
;
_space_group_IT_number 14
_symmetry_cell_setting monoclinic
_symmetry_space_group_name_Hall '-P 2ybc'
_symmetry_space_group_name_H-M 'P 1 21/c 1'
_atom_sites_solution_hydrogens geom
_atom_sites_solution_primary direct
_atom_sites_solution_secondary difmap
_audit_creation_method SHELXL-97
_cell_angle_alpha 90.00
_cell_angle_beta 93.448(2)
_cell_angle_gamma 90.00
_cell_formula_units_Z 4
_cell_length_a 12.1161(5)
_cell_length_b 21.7964(9)
_cell_length_c 8.5633(2)
_cell_measurement_reflns_used 31097
_cell_measurement_temperature 173(2)
_cell_measurement_theta_max 27.485
_cell_measurement_theta_min 0.998
_cell_volume 2257.37(14)
_computing_cell_refinement 'Denzo (Nonius B.V., 1998)'
_computing_data_collection 'Collect (Nonius B.V., 1998)'
_computing_data_reduction 'Denzo (Nonius B.V., 1998)'
_computing_molecular_graphics 'PLATON 98 (Spek, 1998)'
_computing_publication_material 'SHELXL-97 (Sheldrick, 1997)'
_computing_structure_refinement 'SHELXL-97 (Sheldrick, 1997)'
_computing_structure_solution 'SHELXS-97 (Sheldrick, 1997)'
_diffrn_ambient_temperature 173(2)
_diffrn_measured_fraction_theta_full 0.991
_diffrn_measured_fraction_theta_max 0.991
_diffrn_measurement_device_type KappaCCD
_diffrn_measurement_method 'phi and omega scans'
_diffrn_radiation_monochromator graphite
_diffrn_radiation_source 'fine-focus sealed tube'
_diffrn_radiation_type MoK\a
_diffrn_radiation_wavelength 0.71073
_diffrn_reflns_av_R_equivalents 0.0724
_diffrn_reflns_av_sigmaI/netI 0.0600
_diffrn_reflns_limit_h_max 12
_diffrn_reflns_limit_h_min -15
_diffrn_reflns_limit_k_max 28
_diffrn_reflns_limit_k_min -28
_diffrn_reflns_limit_l_max 8
_diffrn_reflns_limit_l_min -11
_diffrn_reflns_number 20210
_diffrn_reflns_theta_full 27.49
_diffrn_reflns_theta_max 27.49
_diffrn_reflns_theta_min 1.68
_exptl_absorpt_coefficient_mu 7.106
_exptl_absorpt_correction_T_max 0.39883
_exptl_absorpt_correction_T_min 0.23711
_exptl_absorpt_correction_type multi-scan
_exptl_absorpt_process_details 'MULscanABS in PLATON (Spek, 2003)'
_exptl_crystal_colour yellow
_exptl_crystal_density_diffrn 2.257
_exptl_crystal_density_method 'not measured'
_exptl_crystal_description plate
_exptl_crystal_F_000 1464
_exptl_crystal_size_max 0.40
_exptl_crystal_size_mid 0.20
_exptl_crystal_size_min 0.10
_refine_diff_density_max 2.250
_refine_diff_density_min -1.979
_refine_diff_density_rms 0.168
_refine_ls_extinction_method none
_refine_ls_goodness_of_fit_ref 1.028
_refine_ls_hydrogen_treatment constr
_refine_ls_matrix_type full
_refine_ls_number_parameters 333
_refine_ls_number_reflns 5126
_refine_ls_number_restraints 0
_refine_ls_restrained_S_all 1.028
_refine_ls_R_factor_all 0.0751
_refine_ls_R_factor_gt 0.0464
_refine_ls_shift/su_max 0.001
_refine_ls_shift/su_mean 0.000
_refine_ls_structure_factor_coef Fsqd
_refine_ls_weighting_details 'calc w=1/[\s^2^(Fo^2^)+(0.0547P)^2^+3.7766P] where P=(Fo^2^+2Fc^2^)/3'
_refine_ls_weighting_scheme calc
_refine_ls_wR_factor_gt 0.1032
_refine_ls_wR_factor_ref 0.1153
_reflns_number_gt 3736
_reflns_number_total 5126
_reflns_threshold_expression I>2sigma(I)
_cod_data_source_file ja809828g_si_002.cif
_cod_data_source_block ulrich7
_cod_original_sg_symbol_H-M 'P 21/c'
_cod_database_code 4104205

loop_
_symmetry_equiv_pos_as_xyz
'x, y, z'
'-x, y+1/2, -z+1/2'
'-x, -y, -z'
'x, -y-1/2, z-1/2'

loop_
_atom_site_label
_atom_site_type_symbol
_atom_site_fract_x
_atom_site_fract_y
_atom_site_fract_z
_atom_site_U_iso_or_equiv
_atom_site_adp_type
_atom_site_occupancy
_atom_site_symmetry_multiplicity
_atom_site_calc_flag
_atom_site_refinement_flags
_atom_site_disorder_assembly
_atom_site_disorder_group
C1 C -0.3255(6) -0.0272(4) -0.5145(8) 0.0409(17) Uani 1 1 d . . .
C2 C -0.3695(7) -0.0021(4) -0.3807(9) 0.056(2) Uani 1 1 d . . .
H2 H -0.3758 0.0411 -0.3689 0.068 Uiso 1 1 calc R . .
C3 C -0.4036(7) -0.0417(5) -0.2661(9) 0.058(2) Uani 1 1 d . . .
H3 H -0.4342 -0.0255 -0.1751 0.070 Uiso 1 1 calc R A .
C4 C -0.3934(7) -0.1037(5) -0.2833(9) 0.054(2) Uani 1 1 d . . .
H4 H -0.4154 -0.1310 -0.2045 0.065 Uiso 1 1 calc R . .
C5 C -0.3499(6) -0.1260(4) -0.4190(8) 0.0421(18) Uani 1 1 d . . .
C6 C -0.3434(7) -0.1921(4) -0.4535(9) 0.050(2) Uani 1 1 d . A .
H6 H -0.3657 -0.2206 -0.3774 0.060 Uiso 1 1 calc R . .
C7 C -0.1678(6) -0.0343(4) -0.9913(8) 0.0420(18) Uani 1 1 d . . .
C8 C -0.1269(7) -0.0134(4) -1.1328(9) 0.055(2) Uani 1 1 d . A .
H8 H -0.1265 0.0292 -1.1568 0.066 Uiso 1 1 calc R . .
C9 C -0.0879(7) -0.0552(5) -1.2349(9) 0.057(2) Uani 1 1 d . . .
H9 H -0.0604 -0.0417 -1.3306 0.069 Uiso 1 1 calc R A .
C10 C -0.0882(6) -0.1174(5) -1.1993(9) 0.059(2) Uani 1 1 d . A .
H10 H -0.0624 -0.1471 -1.2697 0.070 Uiso 1 1 calc R . .
C11 C -0.1276(6) -0.1344(4) -1.0573(8) 0.0414(17) Uani 1 1 d . . .
C12 C -0.1261(6) -0.1990(4) -1.0082(9) 0.052(2) Uani 1 1 d . A .
H12 H -0.1011 -0.2291 -1.0781 0.062 Uiso 1 1 calc R . .
C13 C -0.2242(18) 0.0072(11) -0.880(3) 0.041(7) Uiso 0.50 1 d P A 1
H13 H -0.2410 0.0489 -0.9033 0.049 Uiso 0.50 1 calc PR A 1
C14 C -0.3201(15) 0.0763(8) -0.648(2) 0.060(4) Uiso 0.50 1 d P A 1
H14A H -0.2583 0.1043 -0.6630 0.090 Uiso 0.50 1 calc PR A 1
H14B H -0.3528 0.0858 -0.5490 0.090 Uiso 0.50 1 calc PR A 1
H14C H -0.3761 0.0812 -0.7346 0.090 Uiso 0.50 1 calc PR A 1
N4 N -0.2789(14) 0.0115(8) -0.644(2) 0.038(5) Uiso 0.50 1 d P A 1
N5 N -0.1982(15) 0.0061(8) -0.883(2) 0.037(5) Uiso 0.50 1 d P A 2
C14B C -0.1950(13) 0.0726(7) -0.8968(17) 0.046(4) Uiso 0.50 1 d P A 2
H14D H -0.1609 0.0838 -0.9938 0.069 Uiso 0.50 1 calc PR A 2
H14E H -0.1515 0.0899 -0.8072 0.069 Uiso 0.50 1 calc PR A 2
H14F H -0.2705 0.0889 -0.8991 0.069 Uiso 0.50 1 calc PR A 2
C17 C -0.3059(17) 0.0096(10) -0.634(2) 0.036(6) Uiso 0.50 1 d P A 2
H17 H -0.3294 0.0511 -0.6378 0.043 Uiso 0.50 1 calc PR A 2
C15 C 0.1346(7) -0.1892(5) -0.5493(9) 0.057(2) Uani 1 1 d . A .
C16 C -0.6097(7) -0.1935(4) -0.9451(9) 0.057(2) Uani 1 1 d . A .
F1 F 0.1098(5) -0.2419(3) -0.6144(7) 0.0863(18) Uani 1 1 d . . .
F2 F 0.2391(4) -0.1766(3) -0.5784(7) 0.092(2) Uani 1 1 d . . .
F3 F 0.1318(4) -0.1956(3) -0.3962(5) 0.0728(15) Uani 1 1 d . . .
F4 F -0.6041(4) -0.1975(2) -1.0998(5) 0.0725(15) Uani 1 1 d . . .
F5 F -0.7117(4) -0.1818(3) -0.9165(7) 0.093(2) Uani 1 1 d . . .
F6 F -0.5843(5) -0.2480(3) -0.8853(7) 0.0897(19) Uani 1 1 d . . .
Hg1 Hg -0.23861(2) -0.130029(12) -0.73884(3) 0.03472(11) Uani 1 1 d . . .
N1 N -0.3149(4) -0.0879(3) -0.5286(6) 0.0347(13) Uani 1 1 d . A .
N2 N -0.1687(5) -0.0939(3) -0.9596(6) 0.0349(13) Uani 1 1 d . A .
N3 N -0.2469(4) -0.0182(3) -0.7553(6) 0.0406(14) Uani 1 1 d . A .
O1 O -0.3106(4) -0.2119(2) -0.5760(6) 0.0513(14) Uani 1 1 d . A .
O2 O -0.1561(5) -0.2157(2) -0.8798(6) 0.0518(13) Uani 1 1 d . A .
O3 O -0.0635(4) -0.1502(3) -0.5733(6) 0.0471(13) Uani 1 1 d . A .
O4 O 0.0539(4) -0.1274(2) -0.7854(6) 0.0527(14) Uani 1 1 d . A .
O5 O 0.0822(5) -0.0745(3) -0.5349(7) 0.0589(15) Uani 1 1 d . A .
O6 O -0.4083(4) -0.1569(3) -0.9065(6) 0.0497(13) Uani 1 1 d . A .
O7 O -0.5318(5) -0.1327(3) -0.7036(6) 0.0551(15) Uani 1 1 d . A .
O8 O -0.5482(5) -0.0805(3) -0.9556(7) 0.0648(16) Uani 1 1 d . A .
S1 S 0.04240(15) -0.12785(8) -0.6192(2) 0.0394(4) Uani 1 1 d . . .
S2 S -0.51480(15) -0.13399(9) -0.8677(2) 0.0413(4) Uani 1 1 d . . .

loop_
_atom_site_aniso_label
_atom_site_aniso_U_11
_atom_site_aniso_U_22
_atom_site_aniso_U_33
_atom_site_aniso_U_23
_atom_site_aniso_U_13
_atom_site_aniso_U_12
C1 0.041(4) 0.051(5) 0.031(4) -0.010(3) -0.002(3) 0.008(3)
C2 0.049(5) 0.072(6) 0.048(5) -0.016(4) 0.003(4) 0.013(4)
C3 0.047(5) 0.093(8) 0.036(4) -0.008(4) 0.012(4) 0.005(5)
C4 0.049(5) 0.080(7) 0.035(4) 0.014(4) 0.013(3) 0.009(4)
C5 0.034(4) 0.061(5) 0.032(4) 0.007(3) 0.007(3) 0.005(3)
C6 0.054(5) 0.049(5) 0.049(5) 0.022(4) 0.018(4) 0.005(4)
C7 0.043(4) 0.049(5) 0.034(4) 0.006(3) -0.004(3) -0.010(3)
C8 0.049(5) 0.080(6) 0.036(4) 0.011(4) -0.002(4) -0.017(4)
C9 0.055(5) 0.085(7) 0.033(4) 0.008(4) 0.006(4) -0.015(5)
C10 0.041(4) 0.101(8) 0.036(4) -0.020(4) 0.014(3) -0.018(5)
C11 0.036(4) 0.056(5) 0.033(4) -0.006(3) 0.007(3) -0.012(3)
C12 0.040(5) 0.066(6) 0.050(5) -0.018(4) 0.011(4) -0.008(4)
C15 0.050(5) 0.078(7) 0.043(5) 0.006(4) 0.008(4) 0.019(5)
C16 0.052(6) 0.071(6) 0.046(5) 0.003(4) 0.000(4) -0.014(4)
F1 0.103(5) 0.072(4) 0.085(4) -0.006(3) 0.017(3) 0.034(3)
F2 0.047(3) 0.134(6) 0.097(4) 0.034(4) 0.023(3) 0.031(3)
F3 0.074(4) 0.096(4) 0.049(3) 0.022(3) 0.007(2) 0.033(3)
F4 0.089(4) 0.091(4) 0.037(3) -0.017(2) 0.002(2) -0.026(3)
F5 0.046(3) 0.140(6) 0.096(4) -0.036(4) 0.017(3) -0.032(3)
F6 0.112(5) 0.075(4) 0.082(4) 0.015(3) 0.000(3) -0.043(4)
Hg1 0.04067(18) 0.03359(17) 0.03086(17) 0.00039(11) 0.01003(11) -0.00051(12)
N1 0.027(3) 0.052(4) 0.025(3) 0.001(3) 0.002(2) 0.004(3)
N2 0.036(3) 0.043(4) 0.026(3) -0.003(2) 0.005(2) -0.005(3)
N3 0.046(4) 0.040(4) 0.035(3) -0.001(3) 0.001(3) 0.003(3)
O1 0.052(3) 0.050(3) 0.055(3) 0.013(3) 0.020(3) 0.003(2)
O2 0.058(4) 0.047(3) 0.051(3) -0.008(2) 0.011(3) -0.010(3)
O3 0.036(3) 0.068(4) 0.037(3) 0.006(2) 0.004(2) 0.007(2)
O4 0.045(3) 0.073(4) 0.040(3) 0.014(3) 0.006(2) -0.008(3)
O5 0.057(4) 0.055(4) 0.063(4) -0.007(3) -0.009(3) 0.000(3)
O6 0.034(3) 0.070(4) 0.046(3) -0.008(3) 0.013(2) 0.000(3)
O7 0.047(3) 0.074(4) 0.044(3) -0.016(3) 0.006(2) -0.001(3)
O8 0.078(5) 0.053(4) 0.062(4) 0.002(3) 0.002(3) -0.001(3)
S1 0.0365(9) 0.0461(11) 0.0353(9) 0.0065(8) 0.0010(7) 0.0035(8)
S2 0.0379(10) 0.0490(11) 0.0373(9) -0.0085(8) 0.0042(8) -0.0063(8)

loop_
_atom_type_symbol
_atom_type_description
_atom_type_scat_dispersion_real
_atom_type_scat_dispersion_imag
_atom_type_scat_source
C C 0.0033 0.0016 'International Tables Vol C Tables 4.2.6.8 and 6.1.1.4'
H H 0.0000 0.0000 'International Tables Vol C Tables 4.2.6.8 and 6.1.1.4'
F F 0.0171 0.0103 'International Tables Vol C Tables 4.2.6.8 and 6.1.1.4'
Hg Hg -2.3894 9.2266 'International Tables Vol C Tables 4.2.6.8 and 6.1.1.4'
N N 0.0061 0.0033 'International Tables Vol C Tables 4.2.6.8 and 6.1.1.4'
O O 0.0106 0.0060 'International Tables Vol C Tables 4.2.6.8 and 6.1.1.4'
S S 0.1246 0.1234 'International Tables Vol C Tables 4.2.6.8 and 6.1.1.4'

loop_
_geom_angle_atom_site_label_1
_geom_angle_atom_site_label_2
_geom_angle_atom_site_label_3
_geom_angle
C17 C1 N1 120.4(10)
C17 C1 C2 119.0(11)
N1 C1 C2 120.2(7)
N1 C1 N4 116.0(8)
C2 C1 N4 123.5(9)
C3 C2 C1 118.6(8)
C3 C2 H2 120.7
C1 C2 H2 120.7
C4 C3 C2 120.4(7)
C4 C3 H3 119.8
C2 C3 H3 119.8
C3 C4 C5 118.5(7)
C3 C4 H4 120.8
C5 C4 H4 120.8
N1 C5 C4 121.3(7)
N1 C5 C6 116.3(6)
C4 C5 C6 122.4(7)
O1 C6 C5 122.7(7)
O1 C6 H6 118.6
C5 C6 H6 118.6
N2 C7 N5 119.4(10)
N2 C7 C8 119.9(7)
N5 C7 C8 120.5(10)
N2 C7 C13 116.7(10)
C8 C7 C13 123.0(11)
C9 C8 C7 119.1(8)
C9 C8 H8 120.4
C7 C8 H8 120.4
C8 C9 C10 120.3(7)
C8 C9 H9 119.8
C10 C9 H9 119.8
C11 C10 C9 117.4(8)
C11 C10 H10 121.3
C9 C10 H10 121.3
N2 C11 C10 122.4(8)
N2 C11 C12 117.0(6)
C10 C11 C12 120.6(7)
O2 C12 C11 122.6(7)
O2 C12 H12 118.7
C11 C12 H12 118.7
N3 C13 C7 114.0(17)
N3 C13 H13 123.0
C7 C13 H13 123.0
N3 N4 C14 126.8(14)
N3 N4 C1 114.7(13)
C14 N4 C1 113.5(13)
C7 N5 N3 116.4(13)
C7 N5 C14B 125.6(14)
N3 N5 C14B 117.7(14)
N5 C14B H14D 109.5
N5 C14B H14E 109.5
H14D C14B H14E 109.5
N5 C14B H14F 109.5
H14D C14B H14F 109.5
H14E C14B H14F 109.5
C1 C17 N3 115.0(15)
C1 C17 H17 122.5
N3 C17 H17 122.5
F1 C15 F3 108.2(8)
F1 C15 F2 107.4(7)
F3 C15 F2 106.8(7)
F1 C15 S1 112.7(6)
F3 C15 S1 110.6(6)
F2 C15 S1 111.0(7)
F5 C16 F6 107.8(8)
F5 C16 F4 107.8(7)
F6 C16 F4 107.5(8)
F5 C16 S2 112.1(7)
F6 C16 S2 111.7(6)
F4 C16 S2 109.8(6)
N2 Hg1 N1 135.6(2)
N2 Hg1 N3 67.67(19)
N1 Hg1 N3 67.94(19)
N2 Hg1 O1 153.1(2)
N1 Hg1 O1 70.61(19)
N3 Hg1 O1 137.96(17)
N2 Hg1 O2 70.80(19)
N1 Hg1 O2 153.1(2)
N3 Hg1 O2 138.01(17)
O1 Hg1 O2 84.03(19)
N2 Hg1 O6 86.46(18)
N1 Hg1 O6 100.95(17)
N3 Hg1 O6 99.84(18)
O1 Hg1 O6 81.27(18)
O2 Hg1 O6 83.42(17)
N2 Hg1 O3 100.73(18)
N1 Hg1 O3 89.65(17)
N3 Hg1 O3 103.73(18)
O1 Hg1 O3 82.49(17)
O2 Hg1 O3 77.90(18)
O6 Hg1 O3 156.4(2)
C1 N1 C5 121.0(6)
C1 N1 Hg1 121.3(4)
C5 N1 Hg1 117.8(5)
C7 N2 C11 120.8(6)
C7 N2 Hg1 121.4(5)
C11 N2 Hg1 117.8(5)
N4 N3 C13 121.6(15)
N4 N3 N5 125.4(12)
C13 N3 C17 125.5(15)
N5 N3 C17 132.1(13)
N4 N3 Hg1 119.6(9)
C13 N3 Hg1 118.7(11)
N5 N3 Hg1 114.3(8)
C17 N3 Hg1 113.6(9)
C6 O1 Hg1 112.1(5)
C12 O2 Hg1 111.3(5)
S1 O3 Hg1 121.2(3)
S2 O6 Hg1 120.1(3)
O5 S1 O4 116.2(3)
O5 S1 O3 114.4(3)
O4 S1 O3 114.2(3)
O5 S1 C15 104.4(4)
O4 S1 C15 103.7(4)
O3 S1 C15 101.5(4)
O7 S2 O8 116.5(4)
O7 S2 O6 114.6(3)
O8 S2 O6 112.9(4)
O7 S2 C16 104.1(4)
O8 S2 C16 103.6(4)
O6 S2 C16 102.9(4)

loop_
_geom_bond_atom_site_label_1
_geom_bond_atom_site_label_2
_geom_bond_distance
C1 C17 1.33(2)
C1 N1 1.334(9)
C1 C2 1.403(10)
C1 N4 1.531(18)
C2 C3 1.389(12)
C2 H2 0.9500
C3 C4 1.367(12)
C3 H3 0.9500
C4 C5 1.392(10)
C4 H4 0.9500
C5 N1 1.341(9)
C5 C6 1.474(10)
C6 O1 1.223(9)
C6 H6 0.9500
C7 N2 1.327(9)
C7 N5 1.349(19)
C7 C8 1.412(10)
C7 C13 1.50(2)
C8 C9 1.366(12)
C8 H8 0.9500
C9 C10 1.390(12)
C9 H9 0.9500
C10 C11 1.383(10)
C10 H10 0.9500
C11 N2 1.333(9)
C11 C12 1.470(11)
C12 O2 1.234(9)
C12 H12 0.9500
C13 N3 1.25(2)
C13 H13 0.9500
C14 N4 1.50(2)
C14 H14A 0.9800
C14 H14B 0.9800
C14 H14C 0.9800
N4 N3 1.232(17)
N5 N3 1.376(19)
N5 C14B 1.46(2)
C14B H14D 0.9800
C14B H14E 0.9800
C14B H14F 0.9800
C17 N3 1.43(2)
C17 H17 0.9500
C15 F1 1.304(11)
C15 F3 1.321(9)
C15 F2 1.334(10)
C15 S1 1.820(9)
C16 F5 1.300(10)
C16 F6 1.322(11)
C16 F4 1.334(9)
C16 S2 1.830(9)
Hg1 N2 2.260(5)
Hg1 N1 2.268(5)
Hg1 N3 2.443(6)
Hg1 O1 2.457(5)
Hg1 O2 2.468(5)
Hg1 O6 2.505(5)
Hg1 O3 2.519(5)
O3 S1 1.449(5)
O4 S1 1.439(5)
O5 S1 1.436(6)
O6 S2 1.441(5)
O7 S2 1.433(6)
O8 S2 1.433(6)

loop_
_geom_torsion_atom_site_label_1
_geom_torsion_atom_site_label_2
_geom_torsion_atom_site_label_3
_geom_torsion_atom_site_label_4
_geom_torsion
C17 C1 C2 C3 171.4(12)
N1 C1 C2 C3 -1.4(12)
N4 C1 C2 C3 -176.3(10)
C1 C2 C3 C4 0.6(12)
C2 C3 C4 C5 -1.0(12)
C3 C4 C5 N1 2.4(11)
C3 C4 C5 C6 -175.3(7)
N1 C5 C6 O1 -1.6(11)
C4 C5 C6 O1 176.2(7)
N2 C7 C8 C9 -0.5(11)
N5 C7 C8 C9 174.4(11)
C13 C7 C8 C9 -172.8(12)
C7 C8 C9 C10 -0.2(12)
C8 C9 C10 C11 -1.0(12)
C9 C10 C11 N2 3.0(11)
C9 C10 C11 C12 -177.3(7)
N2 C11 C12 O2 -3.5(11)
C10 C11 C12 O2 176.9(7)
N2 C7 C13 N3 13(2)
N5 C7 C13 N3 -94(8)
C8 C7 C13 N3 -174.5(11)
C17 C1 N4 N3 -108(8)
N1 C1 N4 N3 7.0(16)
C2 C1 N4 N3 -177.9(10)
C17 C1 N4 C14 49(7)
N1 C1 N4 C14 163.8(11)
C2 C1 N4 C14 -21.1(17)
N2 C7 N5 N3 -11.1(19)
C8 C7 N5 N3 174.0(10)
C13 C7 N5 N3 68(8)
N2 C7 N5 C14B 176.0(13)
C8 C7 N5 C14B 1(2)
C13 C7 N5 C14B -105(9)
N1 C1 C17 N3 -16(2)
C2 C1 C17 N3 171.5(10)
N4 C1 C17 N3 55(6)
C17 C1 N1 C5 -170.0(12)
C2 C1 N1 C5 2.7(10)
N4 C1 N1 C5 178.0(9)
C17 C1 N1 Hg1 9.5(13)
C2 C1 N1 Hg1 -177.8(5)
N4 C1 N1 Hg1 -2.5(10)
C4 C5 N1 C1 -3.2(10)
C6 C5 N1 C1 174.6(6)
C4 C5 N1 Hg1 177.2(5)
C6 C5 N1 Hg1 -4.9(8)
N2 Hg1 N1 C1 -1.0(6)
N3 Hg1 N1 C1 -0.9(5)
O1 Hg1 N1 C1 -173.7(5)
O2 Hg1 N1 C1 165.7(5)
O6 Hg1 N1 C1 -97.2(5)
O3 Hg1 N1 C1 104.1(5)
N2 Hg1 N1 C5 178.5(4)
N3 Hg1 N1 C5 178.6(5)
O1 Hg1 N1 C5 5.8(5)
O2 Hg1 N1 C5 -14.7(7)
O6 Hg1 N1 C5 82.3(5)
O3 Hg1 N1 C5 -76.4(5)
N5 C7 N2 C11 -172.5(11)
C8 C7 N2 C11 2.5(10)
C13 C7 N2 C11 175.3(11)
N5 C7 N2 Hg1 7.1(12)
C8 C7 N2 Hg1 -177.8(5)
C13 C7 N2 Hg1 -5.1(12)
C10 C11 N2 C7 -3.8(11)
C12 C11 N2 C7 176.5(6)
C10 C11 N2 Hg1 176.5(6)
C12 C11 N2 Hg1 -3.2(8)
N1 Hg1 N2 C7 -1.2(6)
N3 Hg1 N2 C7 -1.3(5)
O1 Hg1 N2 C7 163.6(5)
O2 Hg1 N2 C7 -174.9(5)
O6 Hg1 N2 C7 100.8(5)
O3 Hg1 N2 C7 -101.9(5)
N1 Hg1 N2 C11 178.4(4)
N3 Hg1 N2 C11 178.4(5)
O1 Hg1 N2 C11 -16.8(7)
O2 Hg1 N2 C11 4.8(5)
O6 Hg1 N2 C11 -79.5(5)
O3 Hg1 N2 C11 77.8(5)
C14 N4 N3 C13 15(2)
C1 N4 N3 C13 167.9(15)
C14 N4 N3 N5 29(2)
C1 N4 N3 N5 -177.5(12)
C14 N4 N3 C17 -98(7)
C1 N4 N3 C17 56(6)
C14 N4 N3 Hg1 -161.1(13)
C1 N4 N3 Hg1 -8.0(16)
C7 C13 N3 N4 169.8(14)
C7 C13 N3 N5 59(7)
C7 C13 N3 C17 -176.2(13)
C7 C13 N3 Hg1 -14(2)
C7 N5 N3 N4 179.3(13)
C14B N5 N3 N4 -7(2)
C7 N5 N3 C13 -104(8)
C14B N5 N3 C13 70(7)
C7 N5 N3 C17 -167.5(14)
C14B N5 N3 C17 6(2)
C7 N5 N3 Hg1 9.4(17)
C14B N5 N3 Hg1 -177.1(11)
C1 C17 N3 N4 -108(7)
C1 C17 N3 C13 176.7(16)
C1 C17 N3 N5 -169.2(14)
C1 C17 N3 Hg1 13.9(18)
N2 Hg1 N3 N4 -174.8(10)
N1 Hg1 N3 N4 5.2(10)
O1 Hg1 N3 N4 15.3(11)
O2 Hg1 N3 N4 -165.7(10)
O6 Hg1 N3 N4 103.2(10)
O3 Hg1 N3 N4 -78.7(10)
N2 Hg1 N3 C13 9.1(12)
N1 Hg1 N3 C13 -170.8(13)
O1 Hg1 N3 C13 -160.7(12)
O2 Hg1 N3 C13 18.2(13)
O6 Hg1 N3 C13 -72.9(12)
O3 Hg1 N3 C13 105.2(12)
N2 Hg1 N3 N5 -4.3(9)
N1 Hg1 N3 N5 175.8(9)
O1 Hg1 N3 N5 -174.1(9)
O2 Hg1 N3 N5 4.8(10)
O6 Hg1 N3 N5 -86.3(9)
O3 Hg1 N3 N5 91.9(9)
N2 Hg1 N3 C17 173.2(10)
N1 Hg1 N3 C17 -6.7(9)
O1 Hg1 N3 C17 3.3(10)
O2 Hg1 N3 C17 -177.7(9)
O6 Hg1 N3 C17 91.2(9)
O3 Hg1 N3 C17 -90.7(9)
C5 C6 O1 Hg1 6.5(9)
N2 Hg1 O1 C6 -175.2(5)
N1 Hg1 O1 C6 -6.4(5)
N3 Hg1 O1 C6 -16.3(6)
O2 Hg1 O1 C6 164.4(6)
O6 Hg1 O1 C6 -111.3(5)
O3 Hg1 O1 C6 85.9(5)
C11 C12 O2 Hg1 7.3(9)
N2 Hg1 O2 C12 -6.3(5)
N1 Hg1 O2 C12 -176.5(5)
N3 Hg1 O2 C12 -15.2(6)
O1 Hg1 O2 C12 164.1(5)
O6 Hg1 O2 C12 82.2(5)
O3 Hg1 O2 C12 -112.3(5)
N2 Hg1 O3 S1 11.5(4)
N1 Hg1 O3 S1 -125.1(4)
N3 Hg1 O3 S1 -57.9(4)
O1 Hg1 O3 S1 164.4(4)
O2 Hg1 O3 S1 78.9(4)
O6 Hg1 O3 S1 117.5(4)
N2 Hg1 O6 S2 -124.5(4)
N1 Hg1 O6 S2 11.3(4)
N3 Hg1 O6 S2 -57.9(4)
O1 Hg1 O6 S2 79.5(4)
O2 Hg1 O6 S2 164.4(4)
O3 Hg1 O6 S2 126.6(4)
Hg1 O3 S1 O5 102.9(4)
Hg1 O3 S1 O4 -34.5(5)
Hg1 O3 S1 C15 -145.4(4)
F1 C15 S1 O5 179.8(6)
F3 C15 S1 O5 58.6(7)
F2 C15 S1 O5 -59.7(7)
F1 C15 S1 O4 -58.1(7)
F3 C15 S1 O4 -179.3(6)
F2 C15 S1 O4 62.4(7)
F1 C15 S1 O3 60.6(6)
F3 C15 S1 O3 -60.6(7)
F2 C15 S1 O3 -178.9(6)
Hg1 O6 S2 O7 -38.6(5)
Hg1 O6 S2 O8 98.0(4)
Hg1 O6 S2 C16 -151.0(4)
F5 C16 S2 O7 58.1(7)
F6 C16 S2 O7 -63.0(7)
F4 C16 S2 O7 177.8(6)
F5 C16 S2 O8 -64.3(7)
F6 C16 S2 O8 174.6(6)
F4 C16 S2 O8 55.4(7)
F5 C16 S2 O6 177.9(6)
F6 C16 S2 O6 56.9(7)
F4 C16 S2 O6 -62.3(7)
